data_7019734
loop_
_publ_author_name
'Jamadar, Abeda'
'Duhme-Klair, Anne-K'
'Vemuri, Kiranmayi'
'Sritharan, Manjula'
'Dandawate, Prasad'
'Padhye, Subhash'

_publ_section_title
;
 Synthesis, characterisation and antitubercular activities of a series of
 pyruvate-containing aroylhydrazones and their Cu-complexes.
;
_journal_issue 30
_journal_name_full 'Dalton transactions (Cambridge, England : 2003)'
_journal_page_first 9192
_journal_page_last 9201
_journal_paper_doi 10.1039/c2dt30322a
_journal_volume 41
_journal_year 2012
_chemical_formula_moiety 'C13 H17 Cu N3 O7'
_chemical_formula_sum 'C13 H17 Cu N3 O7'
_chemical_formula_weight 390.84
_chemical_name_systematic
;
?
;
_space_group_crystal_system monoclinic
_space_group_IT_number 14
_space_group_name_Hall '-P 2yn'
_space_group_name_H-M_alt 'P 1 21/n 1'
_symmetry_space_group_name_Hall '-P 2yn'
_symmetry_space_group_name_H-M 'P 1 21/n 1'
_atom_sites_solution_hydrogens geom
_atom_sites_solution_primary direct
_atom_sites_solution_secondary difmap
_audit_creation_date 2011-04-15
_audit_creation_method
;
Olex2 1.1
(compiled 2011.02.15 svn.r1672, GUI svn.r3494)
;
_cell_angle_alpha 90.00
_cell_angle_beta 114.11(3)
_cell_angle_gamma 90.00
_cell_formula_units_Z 4
_cell_length_a 10.159(3)
_cell_length_b 14.1559(7)
_cell_length_c 11.895(2)
_cell_measurement_reflns_used 6396
_cell_measurement_temperature 110.0
_cell_measurement_theta_max 32.0397
_cell_measurement_theta_min 2.8749
_cell_volume 1561.4(6)
_computing_cell_refinement
;
CrysAlisPro, Agilent Technologies,
Version 1.171.34.49 (release 20-01-2011 CrysAlis171 .NET)
(compiled Jan 20 2011,15:58:25)
;
_computing_data_collection
;
CrysAlisPro, Agilent Technologies,
Version 1.171.34.49 (release 20-01-2011 CrysAlis171 .NET)
(compiled Jan 20 2011,15:58:25)
;
_computing_data_reduction
;
CrysAlisPro, Agilent Technologies,
Version 1.171.34.49 (release 20-01-2011 CrysAlis171 .NET)
(compiled Jan 20 2011,15:58:25)
;
_computing_molecular_graphics
;
O. V. Dolomanov, L. J. Bourhis, R. J. Gildea, J. A. K. Howard and H. Puschmann,
OLEX2: a complete structure solution, refinement and analysis program.
J. Appl. Cryst. (2009). 42, 339-341.
;
_computing_publication_material
;
O. V. Dolomanov, L. J. Bourhis, R. J. Gildea, J. A. K. Howard and H. Puschmann,
OLEX2: a complete structure solution, refinement and analysis program.
J. Appl. Cryst. (2009). 42, 339-341.
;
_computing_structure_refinement 'SHELXL-97 (Sheldrick, 1997)'
_computing_structure_solution 'A short history of SHELX (Sheldrick, 2007)/Bruker'
_diffrn_ambient_temperature 110.0
_diffrn_detector_area_resol_mean 16.1450
_diffrn_measured_fraction_theta_full 0.999
_diffrn_measured_fraction_theta_max 0.894
_diffrn_measurement_details
;
1 omega -15.00 19.00 1.0000 40.0000
omega____ theta____ kappa____ phi______ frames
- -25.1672 37.0000 60.0000 34

2 omega -78.00 -8.00 1.0000 40.0000
omega____ theta____ kappa____ phi______ frames
- -25.1672 -54.0000 80.0000 70

3 omega 41.00 81.00 1.0000 40.0000
omega____ theta____ kappa____ phi______ frames
- 26.4172 172.0000 -99.0000 40

4 omega -39.00 -13.00 1.0000 40.0000
omega____ theta____ kappa____ phi______ frames
- -17.6138 37.0000 60.0000 26

5 omega 17.00 44.00 1.0000 40.0000
omega____ theta____ kappa____ phi______ frames
- -17.6138 37.0000 60.0000 27

6 omega 0.00 72.00 1.0000 40.0000
omega____ theta____ kappa____ phi______ frames
- 18.8638 37.0000 -60.0000 72

7 omega -80.00 -54.00 1.0000 40.0000
omega____ theta____ kappa____ phi______ frames
- -24.9830 -77.0000 -90.0000 26

8 omega -42.00 -14.00 1.0000 40.0000
omega____ theta____ kappa____ phi______ frames
- -24.9830 -77.0000 -90.0000 28

9 omega 16.00 46.00 1.0000 40.0000
omega____ theta____ kappa____ phi______ frames
- 26.3892 54.0000 99.0000 30

10 omega 69.00 95.00 1.0000 40.0000
omega____ theta____ kappa____ phi______ frames
- 26.3892 37.0000 -150.0000 26
;
_diffrn_measurement_device_type 'SuperNova, Single source at offset), Eos'
_diffrn_measurement_method '\w scans'
_diffrn_orient_matrix_UB_11 0.0438579000
_diffrn_orient_matrix_UB_12 -0.0289578000
_diffrn_orient_matrix_UB_13 0.0499013000
_diffrn_orient_matrix_UB_21 -0.0619902000
_diffrn_orient_matrix_UB_22 -0.0152242000
_diffrn_orient_matrix_UB_23 0.0082675000
_diffrn_orient_matrix_UB_31 -0.0087729000
_diffrn_orient_matrix_UB_32 -0.0380374000
_diffrn_orient_matrix_UB_33 -0.0413794000
_diffrn_radiation_monochromator mirror
_diffrn_radiation_type 'Mo K\a'
_diffrn_radiation_wavelength 0.7107
_diffrn_reflns_av_R_equivalents 0.0235
_diffrn_reflns_av_unetI/netI 0.0295
_diffrn_reflns_limit_h_max 15
_diffrn_reflns_limit_h_min -15
_diffrn_reflns_limit_k_max 20
_diffrn_reflns_limit_k_min -21
_diffrn_reflns_limit_l_max 17
_diffrn_reflns_limit_l_min -16
_diffrn_reflns_number 13154
_diffrn_reflns_theta_full 25.00
_diffrn_reflns_theta_max 32.11
_diffrn_reflns_theta_min 2.88
_diffrn_source 'SuperNova (Mo) X-ray Source'
_exptl_absorpt_coefficient_mu 1.441
_exptl_absorpt_correction_T_max 0.945
_exptl_absorpt_correction_T_min 0.823
_exptl_absorpt_correction_type analytical
_exptl_absorpt_process_details
;
CrysAlisPro, Agilent Technologies,
Version 1.171.34.49 (release 20-01-2011 CrysAlis171 .NET)
(compiled Jan 20 2011,15:58:25)
Analytical numeric absorption correction using a multifaceted crystal
model based on expressions derived by R.C. Clark & J.S. Reid.
(Clark, R. C. & Reid, J. S. (1995). Acta Cryst. A51, 887-897)
;
_exptl_crystal_colour green
_exptl_crystal_colour_primary green
_exptl_crystal_density_diffrn 1.663
_exptl_crystal_density_method 'not measured'
_exptl_crystal_description block
_exptl_crystal_F_000 804
_exptl_crystal_size_max 0.1963
_exptl_crystal_size_mid 0.0833
_exptl_crystal_size_min 0.042
_refine_diff_density_max 0.466
_refine_diff_density_min -0.397
_refine_diff_density_rms 0.071
_refine_ls_extinction_method none
_refine_ls_goodness_of_fit_ref 1.058
_refine_ls_hydrogen_treatment mixed
_refine_ls_matrix_type full
_refine_ls_number_parameters 229
_refine_ls_number_reflns 4881
_refine_ls_number_restraints 0
_refine_ls_restrained_S_all 1.058
_refine_ls_R_factor_all 0.0377
_refine_ls_R_factor_gt 0.0300
_refine_ls_shift/su_max 0.000
_refine_ls_shift/su_mean 0.000
_refine_ls_structure_factor_coef Fsqd
_refine_ls_weighting_details 'calc w=1/[\s^2^(Fo^2^)+(0.0256P)^2^+1.0972P] where P=(Fo^2^+2Fc^2^)/3'
_refine_ls_weighting_scheme calc
_refine_ls_wR_factor_gt 0.0682
_refine_ls_wR_factor_ref 0.0723
_reflns_number_gt 4257
_reflns_number_total 4881
_reflns_threshold_expression >2sigma(I)
_cod_data_source_file c2dt30322a.txt
_cod_data_source_block akdk1102
_cod_original_cell_volume 1561.3(5)
_cod_database_code 7019734
_chemical_oxdiff_formula 'C11 H13 Cu N3 O7'
_chemical_oxdiff_usercomment 'Abeda's CuNP3Me4NO2'
_reflns_odcompleteness_completeness 99.12
_reflns_odcompleteness_iscentric 1
_reflns_odcompleteness_theta 30.01

loop_
_space_group_symop_id
_space_group_symop_operation_xyz
1 'x, y, z'
2 '-x+1/2, y+1/2, -z+1/2'
3 '-x, -y, -z'
4 'x-1/2, -y-1/2, z-1/2'

loop_
_atom_site_label
_atom_site_type_symbol
_atom_site_fract_x
_atom_site_fract_y
_atom_site_fract_z
_atom_site_U_iso_or_equiv
_atom_site_adp_type
_atom_site_occupancy
_atom_site_symmetry_multiplicity
_atom_site_calc_flag
_atom_site_refinement_flags
C1 C 1.04704(16) 0.28370(10) 1.02814(13) 0.0133(3) Uani 1 1 d .
C2 C 1.03007(16) 0.21400(10) 0.92605(13) 0.0130(3) Uani 1 1 d .
C3 C 1.05189(19) 0.11098(10) 0.95014(14) 0.0177(3) Uani 1 1 d .
H3A H 1.1537 0.0986 1.0021 0.027 Uiso 1 1 calc R
H3B H 1.0240 0.0772 0.8719 0.027 Uiso 1 1 calc R
H3C H 0.9924 0.0892 0.9923 0.027 Uiso 1 1 calc R
C4 C 0.93576(16) 0.27537(10) 0.62599(13) 0.0135(3) Uani 1 1 d .
C5 C 0.89460(16) 0.24274(10) 0.49687(13) 0.0134(3) Uani 1 1 d .
C6 C 0.86613(16) 0.14780(11) 0.46498(14) 0.0142(3) Uani 1 1 d .
H6 H 0.8734 0.1035 0.5273 0.017 Uiso 1 1 calc R
C7 C 0.82735(16) 0.11545(10) 0.34467(14) 0.0140(3) Uani 1 1 d .
C8 C 0.81895(17) 0.18504(11) 0.25761(13) 0.0149(3) Uani 1 1 d .
C9 C 0.84337(18) 0.28026(11) 0.28607(14) 0.0185(3) Uani 1 1 d .
H9 H 0.8340 0.3250 0.2237 0.022 Uiso 1 1 calc R
C10 C 0.88149(18) 0.30929(11) 0.40642(14) 0.0174(3) Uani 1 1 d .
H10 H 0.8986 0.3743 0.4273 0.021 Uiso 1 1 calc R
C11 C 0.79355(19) 0.01257(11) 0.31623(15) 0.0201(3) Uani 1 1 d .
H11A H 0.8725 -0.0177 0.3025 0.030 Uiso 1 1 calc R
H11B H 0.7039 0.0063 0.2420 0.030 Uiso 1 1 calc R
H11C H 0.7822 -0.0180 0.3857 0.030 Uiso 1 1 calc R
C12 C 0.6798(2) 0.42182(14) 0.86053(17) 0.0255(4) Uani 1 1 d .
H12A H 0.5862 0.4528 0.8178 0.038 Uiso 1 1 calc R
H12B H 0.7487 0.4670 0.9164 0.038 Uiso 1 1 calc R
H12C H 0.6691 0.3680 0.9079 0.038 Uiso 1 1 calc R
C13 C 0.8606(2) 0.56869(12) 0.69515(15) 0.0235(4) Uani 1 1 d .
H13A H 0.8684 0.5378 0.6244 0.035 Uiso 1 1 calc R
H13B H 0.8811 0.6363 0.6942 0.035 Uiso 1 1 calc R
H13C H 0.7627 0.5603 0.6904 0.035 Uiso 1 1 calc R
Cu1 Cu 0.96446(2) 0.389151(12) 0.815406(16) 0.01154(6) Uani 1 1 d .
N1 N 0.99310(14) 0.25536(9) 0.82162(11) 0.0129(2) Uani 1 1 d .
N2 N 0.96538(14) 0.20911(9) 0.71222(11) 0.0140(2) Uani 1 1 d .
N3 N 0.78483(15) 0.15960(10) 0.12861(12) 0.0184(3) Uani 1 1 d .
O1 O 1.02961(12) 0.37242(7) 0.99707(9) 0.0144(2) Uani 1 1 d .
O2 O 1.07326(13) 0.25454(8) 1.13249(10) 0.0193(2) Uani 1 1 d .
O3 O 0.93868(13) 0.36528(7) 0.64429(10) 0.0160(2) Uani 1 1 d .
O4 O 0.72764(15) 0.21963(9) 0.04917(11) 0.0269(3) Uani 1 1 d .
O5 O 0.81782(16) 0.08054(9) 0.10687(11) 0.0283(3) Uani 1 1 d .
O6 O 0.73103(13) 0.38966(9) 0.77307(12) 0.0206(2) Uani 1 1 d .
H6A H 0.690(3) 0.3515(17) 0.736(2) 0.028(6) Uiso 1 1 d .
O7 O 0.96341(12) 0.52682(8) 0.80817(10) 0.0141(2) Uani 1 1 d .
H7 H 0.968(2) 0.5546(17) 0.865(2) 0.032(6) Uiso 1 1 d .

loop_
_atom_site_aniso_label
_atom_site_aniso_U_11
_atom_site_aniso_U_22
_atom_site_aniso_U_33
_atom_site_aniso_U_23
_atom_site_aniso_U_13
_atom_site_aniso_U_12
C1 0.0146(6) 0.0124(6) 0.0122(6) -0.0005(5) 0.0046(5) 0.0025(5)
C2 0.0146(6) 0.0111(6) 0.0126(6) -0.0012(5) 0.0047(5) 0.0012(5)
C3 0.0258(8) 0.0105(6) 0.0153(7) -0.0005(5) 0.0067(6) 0.0030(6)
C4 0.0148(6) 0.0132(6) 0.0126(6) -0.0019(5) 0.0058(5) 0.0002(5)
C5 0.0147(6) 0.0138(6) 0.0113(6) -0.0022(5) 0.0049(5) 0.0009(5)
C6 0.0144(6) 0.0144(7) 0.0144(6) -0.0016(5) 0.0064(5) -0.0001(5)
C7 0.0126(6) 0.0146(7) 0.0156(7) -0.0039(5) 0.0065(5) 0.0000(5)
C8 0.0155(7) 0.0175(7) 0.0102(6) -0.0028(5) 0.0038(5) 0.0025(6)
C9 0.0266(8) 0.0150(7) 0.0131(7) 0.0010(5) 0.0072(6) 0.0046(6)
C10 0.0247(8) 0.0128(7) 0.0140(7) -0.0011(5) 0.0072(6) 0.0020(6)
C11 0.0260(8) 0.0161(7) 0.0209(8) -0.0052(6) 0.0124(7) -0.0052(6)
C12 0.0215(8) 0.0326(9) 0.0256(9) -0.0057(7) 0.0127(7) -0.0003(7)
C13 0.0327(9) 0.0149(7) 0.0137(7) 0.0023(6) 0.0000(7) -0.0007(7)
Cu1 0.01664(9) 0.00839(9) 0.00909(9) -0.00100(6) 0.00473(7) 0.00110(7)
N1 0.0162(6) 0.0111(5) 0.0113(5) -0.0020(4) 0.0056(5) 0.0011(5)
N2 0.0184(6) 0.0122(6) 0.0111(5) -0.0028(4) 0.0056(5) 0.0017(5)
N3 0.0198(6) 0.0205(7) 0.0133(6) -0.0029(5) 0.0052(5) 0.0020(5)
O1 0.0209(5) 0.0100(5) 0.0104(5) -0.0006(4) 0.0045(4) 0.0023(4)
O2 0.0308(6) 0.0140(5) 0.0120(5) 0.0011(4) 0.0077(5) 0.0042(5)
O3 0.0259(6) 0.0107(5) 0.0114(5) -0.0014(4) 0.0078(4) 0.0006(4)
O4 0.0351(7) 0.0265(6) 0.0128(5) 0.0013(5) 0.0032(5) 0.0066(5)
O5 0.0450(8) 0.0215(6) 0.0194(6) -0.0049(5) 0.0141(6) 0.0071(6)
O6 0.0175(5) 0.0238(6) 0.0212(6) -0.0109(5) 0.0087(5) -0.0065(5)
O7 0.0206(5) 0.0102(5) 0.0098(5) -0.0014(4) 0.0044(4) 0.0004(4)

loop_
_atom_type_symbol
_atom_type_description
_atom_type_scat_dispersion_real
_atom_type_scat_dispersion_imag
_atom_type_scat_source
C C 0.0033 0.0016 'International Tables Vol C Tables 4.2.6.8 and 6.1.1.4'
H H 0.0000 0.0000 'International Tables Vol C Tables 4.2.6.8 and 6.1.1.4'
Cu Cu 0.3201 1.2651 'International Tables Vol C Tables 4.2.6.8 and 6.1.1.4'
N N 0.0061 0.0033 'International Tables Vol C Tables 4.2.6.8 and 6.1.1.4'
O O 0.0106 0.0060 'International Tables Vol C Tables 4.2.6.8 and 6.1.1.4'

loop_
_exptl_crystal_face_index_h
_exptl_crystal_face_index_k
_exptl_crystal_face_index_l
_exptl_crystal_face_perp_dist
_exptl_oxdiff_crystal_face_indexfrac_h
_exptl_oxdiff_crystal_face_indexfrac_k
_exptl_oxdiff_crystal_face_indexfrac_l
_exptl_oxdiff_crystal_face_x
_exptl_oxdiff_crystal_face_y
_exptl_oxdiff_crystal_face_z
0 -1 -1 0.0655 0.0015 -0.9991 -1.0032 -0.0210 0.0067 0.0795
-1 2 -1 0.0811 -0.9997 2.0042 -1.0038 -0.1522 0.0233 -0.0258
1 1 -1 0.0362 0.9999 1.0018 -0.9999 -0.0350 -0.0855 -0.0055
-1 -1 0 0.0546 -0.9990 -1.0000 -0.0027 -0.0150 0.0771 0.0469
1 1 0 0.0546 0.9990 1.0000 0.0027 0.0150 -0.0771 -0.0469
1 -2 1 0.0811 0.9997 -2.0042 1.0038 0.1522 -0.0233 0.0258
1 0 -1 0.0210 1.0005 0.0010 -1.0004 -0.0060 -0.0704 0.0326
0 0 -1 0.0762 0.0010 0.0018 -1.0026 -0.0500 -0.0084 0.0414
0 -1 0 0.0377 0.0006 -1.0008 -0.0005 0.0290 0.0151 0.0381
0 1 0 0.0456 -0.0006 1.0008 0.0005 -0.0290 -0.0151 -0.0381
0 1 1 0.0785 -0.0015 0.9991 1.0032 0.0210 -0.0067 -0.0795
-1 0 1 0.0210 -1.0005 -0.0010 1.0004 0.0060 0.0704 -0.0326
-1 -1 1 0.0362 -0.9999 -1.0018 0.9999 0.0350 0.0855 0.0055

loop_
_geom_angle_atom_site_label_1
_geom_angle_atom_site_label_2
_geom_angle_atom_site_label_3
_geom_angle
O1 C1 C2 116.24(12)
O2 C1 C2 119.74(13)
O2 C1 O1 124.00(13)
C3 C2 C1 121.62(13)
N1 C2 C1 111.74(13)
N1 C2 C3 126.63(13)
C2 C3 H3A 109.5
C2 C3 H3B 109.5
C2 C3 H3C 109.5
H3A C3 H3B 109.5
H3A C3 H3C 109.5
H3B C3 H3C 109.5
N2 C4 C5 117.12(13)
O3 C4 C5 117.19(13)
O3 C4 N2 125.69(13)
C6 C5 C4 121.24(13)
C6 C5 C10 119.82(13)
C10 C5 C4 118.92(13)
C5 C6 H6 118.8
C5 C6 C7 122.34(14)
C7 C6 H6 118.8
C6 C7 C8 115.57(13)
C6 C7 C11 119.41(14)
C8 C7 C11 124.99(13)
C7 C8 N3 120.90(13)
C9 C8 C7 123.35(14)
C9 C8 N3 115.75(13)
C8 C9 H9 120.4
C10 C9 C8 119.18(14)
C10 C9 H9 120.4
C5 C10 H10 120.1
C9 C10 C5 119.70(14)
C9 C10 H10 120.1
C7 C11 H11A 109.5
C7 C11 H11B 109.5
C7 C11 H11C 109.5
H11A C11 H11B 109.5
H11A C11 H11C 109.5
H11B C11 H11C 109.5
H12A C12 H12B 109.5
H12A C12 H12C 109.5
H12B C12 H12C 109.5
O6 C12 H12A 109.5
O6 C12 H12B 109.5
O6 C12 H12C 109.5
H13A C13 H13B 109.5
H13A C13 H13C 109.5
H13B C13 H13C 109.5
O7 C13 H13A 109.5
O7 C13 H13B 109.5
O7 C13 H13C 109.5
N1 Cu1 O1 82.12(5)
N1 Cu1 O3 79.88(5)
N1 Cu1 O6 98.27(5)
N1 Cu1 O7 171.44(5)
O1 Cu1 O6 95.58(6)
O3 Cu1 O1 160.24(5)
O3 Cu1 O6 95.02(6)
O7 Cu1 O1 99.18(4)
O7 Cu1 O3 97.44(4)
O7 Cu1 O6 90.04(5)
C2 N1 Cu1 117.97(10)
C2 N1 N2 124.27(13)
N2 N1 Cu1 117.67(9)
C4 N2 N1 106.71(12)
O4 N3 C8 117.97(13)
O5 N3 C8 118.35(13)
O5 N3 O4 123.66(14)
C1 O1 Cu1 111.60(9)
C4 O3 Cu1 109.11(9)
C12 O6 Cu1 121.01(11)
C12 O6 H6A 113.2(19)
Cu1 O6 H6A 116.3(19)
C13 O7 Cu1 115.98(9)
C13 O7 H7 111.8(18)
Cu1 O7 H7 118.3(17)

loop_
_geom_bond_atom_site_label_1
_geom_bond_atom_site_label_2
_geom_bond_distance
C1 C2 1.519(2)
C1 O1 1.3008(17)
C1 O2 1.2296(18)
C2 C3 1.485(2)
C2 N1 1.2829(19)
C3 H3A 0.9800
C3 H3B 0.9800
C3 H3C 0.9800
C4 C5 1.491(2)
C4 N2 1.3305(19)
C4 O3 1.2896(18)
C5 C6 1.394(2)
C5 C10 1.395(2)
C6 H6 0.9500
C6 C7 1.397(2)
C7 C8 1.406(2)
C7 C11 1.503(2)
C8 C9 1.387(2)
C8 N3 1.4730(19)
C9 H9 0.9500
C9 C10 1.384(2)
C10 H10 0.9500
C11 H11A 0.9800
C11 H11B 0.9800
C11 H11C 0.9800
C12 H12A 0.9800
C12 H12B 0.9800
C12 H12C 0.9800
C12 O6 1.415(2)
C13 H13A 0.9800
C13 H13B 0.9800
C13 H13C 0.9800
C13 O7 1.450(2)
Cu1 N1 1.9130(13)
Cu1 O1 1.9988(12)
Cu1 O3 1.9725(11)
Cu1 O6 2.2138(14)
Cu1 O7 1.9506(11)
N1 N2 1.3791(16)
N3 O4 1.2264(18)
N3 O5 1.2257(18)
O6 H6A 0.71(2)
O7 H7 0.77(2)

loop_
_geom_torsion_atom_site_label_1
_geom_torsion_atom_site_label_2
_geom_torsion_atom_site_label_3
_geom_torsion_atom_site_label_4
_geom_torsion
C1 C2 N1 Cu1 -1.20(17)
C1 C2 N1 N2 -177.71(12)
C2 C1 O1 Cu1 5.88(16)
C2 N1 N2 C4 -177.82(14)
C3 C2 N1 Cu1 177.37(12)
C3 C2 N1 N2 0.9(2)
C4 C5 C6 C7 179.99(14)
C4 C5 C10 C9 180.00(14)
C5 C4 N2 N1 -177.08(12)
C5 C4 O3 Cu1 170.86(10)
C5 C6 C7 C8 0.0(2)
C5 C6 C7 C11 -178.02(14)
C6 C5 C10 C9 -1.4(2)
C6 C7 C8 C9 -1.6(2)
C6 C7 C8 N3 177.54(13)
C7 C8 C9 C10 1.6(2)
C7 C8 N3 O4 153.63(15)
C7 C8 N3 O5 -27.9(2)
C8 C9 C10 C5 -0.1(2)
C9 C8 N3 O4 -27.2(2)
C9 C8 N3 O5 151.30(16)
C10 C5 C6 C7 1.4(2)
C11 C7 C8 C9 176.35(15)
C11 C7 C8 N3 -4.5(2)
Cu1 N1 N2 C4 5.66(15)
N1 Cu1 O1 C1 -5.08(10)
N1 Cu1 O3 C4 8.29(10)
N1 Cu1 O6 C12 111.56(13)
N1 Cu1 O7 C13 110.9(3)
N2 C4 C5 C6 9.9(2)
N2 C4 C5 C10 -171.53(14)
N2 C4 O3 Cu1 -8.68(19)
N3 C8 C9 C10 -177.54(14)
O1 C1 C2 C3 177.99(14)
O1 C1 C2 N1 -3.35(19)
O1 Cu1 N1 C2 3.42(11)
O1 Cu1 N1 N2 -179.84(11)
O1 Cu1 O3 C4 33.0(2)
O1 Cu1 O6 C12 28.74(13)
O1 Cu1 O7 C13 -150.96(11)
O2 C1 C2 C3 -3.2(2)
O2 C1 C2 N1 175.41(14)
O2 C1 O1 Cu1 -172.82(13)
O3 C4 C5 C6 -169.67(14)
O3 C4 C5 C10 8.9(2)
O3 C4 N2 N1 2.5(2)
O3 Cu1 N1 C2 175.23(12)
O3 Cu1 N1 N2 -8.03(10)
O3 Cu1 O1 C1 -29.60(19)
O3 Cu1 O6 C12 -167.96(13)
O3 Cu1 O7 C13 39.76(12)
O6 Cu1 N1 C2 -91.11(12)
O6 Cu1 N1 N2 85.63(11)
O6 Cu1 O1 C1 92.53(10)
O6 Cu1 O3 C4 -89.24(10)
O6 Cu1 O7 C13 -55.31(12)
O7 Cu1 N1 C2 102.8(3)
O7 Cu1 N1 N2 -80.5(4)
O7 Cu1 O1 C1 -176.53(10)
O7 Cu1 O3 C4 -179.93(10)
O7 Cu1 O6 C12 -70.49(13)
